data_9017300
loop_
_publ_author_name
'Dal Negro, A.'
'De Pieri, R.'
'Quareni, S.'

_publ_section_title
;
 The crystal structures of nine K feldspars from the Adamello
 Massif (Northern Italy)
 Note: Sample A1D
;
_journal_name_full 'Acta Crystallographica, Section B'
_journal_page_first 2699
_journal_page_last 2707
_journal_volume 34
_journal_year 1978
_chemical_compound_source 'Adamello Massif, Northern Italy'
_chemical_formula_sum 'Al0.95 Ba0.006 Ca0.005 K0.904 Na0.085 O8 Si3.05'
_chemical_name_mineral Microcline
_space_group_IT_number 2
_space_group_name_Hall '-C 1'
_space_group_name_H-M_alt 'C -1'
_symmetry_space_group_name_H-M 'C -1'
_cell_angle_alpha 90.13
_cell_angle_beta 116.02
_cell_angle_gamma 89.53
_cell_length_a 8.564
_cell_length_b 12.984
_cell_formula_units_Z 4
_cell_length_c 7.201
_cell_volume 719.530
_database_code_amcsd 0020535
_exptl_crystal_density_diffrn 2.563
_cod_data_source_file inputs/fixed/downloads/11/11138.cif
_cod_data_source_block 11138
_cod_original_formula_sum '(K.904 Na.085 Ca.005 Ba.006) (Al.95 Si3.05) O8'
_cod_database_code 9017300

loop_
_space_group_symop_operation_xyz
x,y,z
1/2+x,1/2+y,z
-x,-y,-z
1/2-x,1/2-y,-z

loop_
_atom_site_label
_atom_site_fract_x
_atom_site_fract_y
_atom_site_fract_z
_atom_site_occupancy
K1 0.28420 0.99866 0.13764 0.90400
Na1 0.28420 0.99866 0.13764 0.08500
Ca1 0.28420 0.99866 0.13764 0.00500
Ba1 0.28420 0.99866 0.13764 0.00600
Al1 0.00951 0.18514 0.22282 0.48500
Si1 0.00951 0.18514 0.22282 0.51500
Al2 0.00938 0.81611 0.22545 0.30500
Si2 0.00938 0.81611 0.22545 0.69500
Al3 0.70914 0.11820 0.34362 0.09000
Si3 0.70914 0.11820 0.34362 0.91000
Al4 0.70810 0.88282 0.34530 0.07000
Si4 0.70810 0.88282 0.34530 0.93000
O1 0.00040 0.14540 0.99690 1.00000
O2 0.63630 0.00100 0.28510 1.00000
O3 0.82580 0.14630 0.22610 1.00000
O4 0.82760 0.85460 0.22990 1.00000
O5 0.03510 0.31260 0.25740 1.00000
O6 0.03530 0.69010 0.26050 1.00000
O7 0.18270 0.12550 0.40670 1.00000
O8 0.17990 0.87410 0.40740 1.00000

loop_
_cod_related_entry_id
_cod_related_entry_database
_cod_related_entry_code
1 AMCSD 0020535
